data_7229381
loop_
_publ_author_name
'Chen, Ran'
'Cheng, Zhongbin'
'Huang, Jian'
'Liu, Dong'
'Wu, Chongming'
'Guo, Peng'
'Lin, Wenhan'

_publ_section_title
;
 Versicotides D--F, new cyclopeptides with lipid-lowering activities
;
_journal_issue 78
_journal_name_full 'RSC Adv.'
_journal_page_first 49235
_journal_paper_doi 10.1039/C7RA07940K
_journal_volume 7
_journal_year 2017
_chemical_absolute_configuration rm
_chemical_compound_source 'Aspergillus versicolor'
_chemical_formula_moiety 'C25 H30 N4 O4, C H4 O'
_chemical_formula_sum 'C26 H34 N4 O5'
_chemical_formula_weight 482.57
_chemical_name_systematic LZD-14-1-9
_space_group_crystal_system orthorhombic
_space_group_IT_number 18
_space_group_name_Hall 'P 2 2ab'
_space_group_name_H-M_alt 'P 21 21 2'
_symmetry_space_group_name_Hall 'P 2 2ab'
_symmetry_space_group_name_H-M 'P 21 21 2'
_atom_sites_solution_hydrogens geom
_atom_sites_solution_primary direct
_audit_creation_date 2016-11-14
_audit_creation_method
;
Olex2 1.2
(compiled 2016.09.09 svn.r3337 for OlexSys, GUI svn.r5227)
;
_audit_update_record
;
2016-12-05 deposited with the CCDC.
2017-10-16 downloaded from the CCDC.
;
_cell_angle_alpha 90
_cell_angle_beta 90
_cell_angle_gamma 90
_cell_formula_units_Z 4
_cell_length_a 29.9420(3)
_cell_length_b 12.19640(13)
_cell_length_c 6.85035(8)
_cell_measurement_reflns_used 17914
_cell_measurement_temperature 100(2)
_cell_measurement_theta_max 68.7070
_cell_measurement_theta_min 2.9350
_cell_volume 2501.64(5)
_computing_cell_refinement 'CrysAlisPro 1.171.39.6a (Rigaku OD, 2015)'
_computing_data_collection 'CrysAlisPro 1.171.39.6a (Rigaku OD, 2015)'
_computing_data_reduction 'CrysAlisPro 1.171.39.6a (Rigaku OD, 2015)'
_computing_molecular_graphics 'Olex2 (Dolomanov et al., 2009)'
_computing_publication_material 'Olex2 (Dolomanov et al., 2009)'
_computing_structure_refinement 'ShelXL (Sheldrick, 2015)'
_computing_structure_solution 'ShelXT (Sheldrick, 2015)'
_diffrn_ambient_temperature 100
_diffrn_detector 'CCD plate'
_diffrn_measured_fraction_theta_full 0.990
_diffrn_measured_fraction_theta_max 0.984
_diffrn_measurement_details
;
List of Runs (angles in degrees, time in seconds):

  # Type    Start    End  Width  t~exp~   \w     \q     \k     \f   Frames
#--------------------------------------------------------------------------
  1  \w    -90.00  66.00   1.00    1.00    --    0.00  30.00  60.00  156
  2  \w   -135.00  45.00   1.00    2.00    --  -45.00  60.00 240.00  180
  3  \w   -125.00  20.00   1.00    2.00    --  -45.00  60.00  60.00  145
  4  \w   -135.00   3.00   1.00    2.00    --  -45.00   0.00 240.00  138
  5  \w   -180.00  -1.00   1.00    6.00    --  -90.00  60.00 120.00  179
  6  \w   -146.00 -11.00   1.00    6.00    --  -90.00  60.00 240.00  135
  7  \w   -180.00 -42.00   1.00    6.00    --  -90.00  60.00  60.00  138
  8  \w   -180.00  -5.00   1.00    6.00    --  -90.00   0.00 180.00  175
;
_diffrn_measurement_device 'abstract diffractometer'
_diffrn_measurement_device_type 'dtrek-CrysAlisPro-abstract goniometer imported rigaku-d*trek images'
_diffrn_measurement_method '\w scans'
_diffrn_orient_matrix_type 'CrysAlisPro convention (1999,Acta A55,543-557)'
_diffrn_orient_matrix_UB_11 -0.0496624000
_diffrn_orient_matrix_UB_12 -0.0315474000
_diffrn_orient_matrix_UB_13 -0.0177836000
_diffrn_orient_matrix_UB_21 -0.0117846000
_diffrn_orient_matrix_UB_22 0.1201566000
_diffrn_orient_matrix_UB_23 -0.0466741000
_diffrn_orient_matrix_UB_31 0.0065516000
_diffrn_orient_matrix_UB_32 -0.0230125000
_diffrn_orient_matrix_UB_33 -0.2191782000
_diffrn_radiation_monochromator graphite
_diffrn_radiation_probe x-ray
_diffrn_radiation_type CuK\a
_diffrn_radiation_wavelength 1.54184
_diffrn_reflns_av_R_equivalents 0.0297
_diffrn_reflns_av_unetI/netI 0.0165
_diffrn_reflns_Laue_measured_fraction_full 0.990
_diffrn_reflns_Laue_measured_fraction_max 0.984
_diffrn_reflns_limit_h_max 35
_diffrn_reflns_limit_h_min -31
_diffrn_reflns_limit_k_max 14
_diffrn_reflns_limit_k_min -12
_diffrn_reflns_limit_l_max 7
_diffrn_reflns_limit_l_min -8
_diffrn_reflns_number 22121
_diffrn_reflns_point_group_measured_fraction_full 0.983
_diffrn_reflns_point_group_measured_fraction_max 0.973
_diffrn_reflns_theta_full 67.684
_diffrn_reflns_theta_max 68.669
_diffrn_reflns_theta_min 2.952
_diffrn_source 'fine-focus sealed X-ray tube'
_diffrn_source_type 'Enhance (Cu) X-ray Source'
_exptl_absorpt_coefficient_mu 0.731
_exptl_absorpt_correction_T_max 1.00000
_exptl_absorpt_correction_T_min 0.71138
_exptl_absorpt_correction_type multi-scan
_exptl_absorpt_process_details
;
CrysAlisPro 1.171.39.6a (Rigaku Oxford Diffraction, 2015)
Empirical absorption correction using spherical harmonics,
 implemented in SCALE3 ABSPACK scaling algorithm.
;
_exptl_crystal_colour 'clear light colourless'
_exptl_crystal_colour_lustre clear
_exptl_crystal_colour_modifier light
_exptl_crystal_colour_primary colourless
_exptl_crystal_density_diffrn 1.281
_exptl_crystal_description plate
_exptl_crystal_F_000 1032
_exptl_crystal_recrystallization_method 'Vapour deposition'
_exptl_crystal_size_max 1.26
_exptl_crystal_size_mid 0.11
_exptl_crystal_size_min 0.09
_refine_diff_density_max 0.203
_refine_diff_density_min -0.180
_refine_diff_density_rms 0.037
_refine_ls_abs_structure_details
;
 Flack x determined using 1782 quotients [(I+)-(I-)]/[(I+)+(I-)]
 (Parsons, Flack and Wagner, Acta Cryst. B69 (2013) 249-259).
;
_refine_ls_abs_structure_Flack -0.02(6)
_refine_ls_extinction_method none
_refine_ls_goodness_of_fit_ref 1.043
_refine_ls_hydrogen_treatment constr
_refine_ls_matrix_type full
_refine_ls_number_parameters 321
_refine_ls_number_reflns 4506
_refine_ls_number_restraints 0
_refine_ls_restrained_S_all 1.043
_refine_ls_R_factor_all 0.0335
_refine_ls_R_factor_gt 0.0327
_refine_ls_shift/su_max 0.001
_refine_ls_shift/su_mean 0.000
_refine_ls_structure_factor_coef Fsqd
_refine_ls_weighting_details 'w=1/[\s^2^(Fo^2^)+(0.0550P)^2^+0.5860P] where P=(Fo^2^+2Fc^2^)/3'
_refine_ls_weighting_scheme calc
_refine_ls_wR_factor_gt 0.0886
_refine_ls_wR_factor_ref 0.0895
_reflns_Friedel_coverage 0.711
_reflns_Friedel_fraction_full 0.974
_reflns_Friedel_fraction_max 0.959
_reflns_number_gt 4392
_reflns_number_total 4506
_reflns_threshold_expression 'I > 2\s(I)'
_cod_data_source_file c7ra07940k2.cif
_cod_data_source_block lzd-14-1-10_
_cod_database_code 7229381
_shelx_space_group_comment
;
The symmetry employed for this shelxl refinement is uniquely defined
by the following loop, which should always be used as a source of
symmetry information in preference to the above space-group names.
They are only intended as comments.
;
_reflns_odcompleteness_completeness 98.67
_reflns_odcompleteness_iscentric 1
_reflns_odcompleteness_theta 68.55
_olex2_refinement_description
;
1. Fixed Uiso
 At 1.2 times of:
  All C(H) groups, All C(H,H) groups, All N(H) groups
 At 1.5 times of:
  All C(H,H,H) groups, All O(H) groups
2.a Ternary CH refined with riding coordinates:
 C2(H2), C20(H20), C6(H6)
2.b Secondary CH2 refined with riding coordinates:
 C17(H17A,H17B), C21(H21A,H21B), C7(H7A,H7B)
2.c Aromatic/amide H refined with riding coordinates:
 N4(H4), N18(H18), C9(H9), C10(H10), C13(H13), C27(H27), C11(H11), C12(H12),
 C23(H23), C26(H26), C24(H24), C25(H25)
2.d Idealised Me refined as rotating group:
 C29(H29A,H29B,H29C), C3(H3A,H3B,H3C), C15(H15A,H15B,H15C), C30(H30A,H30B,H30C)
2.e Idealised tetrahedral OH refined as rotating group:
 O5(H5)
;
_shelx_shelxl_version_number 2014/7
_olex2_submission_special_instructions 'No special instructions were received'
_oxdiff_exptl_absorpt_empirical_details
;
Empirical correction (ABSPACK) includes:
- Absorption correction using spherical harmonics
- Frame scaling
- Detector area scaling
;
_oxdiff_exptl_absorpt_empirical_full_max 1.655
_oxdiff_exptl_absorpt_empirical_full_min 0.416

loop_
_space_group_symop_operation_xyz
'x, y, z'
'-x, -y, z'
'-x+1/2, y+1/2, -z'
'x+1/2, -y+1/2, -z'

loop_
_atom_site_label
_atom_site_type_symbol
_atom_site_fract_x
_atom_site_fract_y
_atom_site_fract_z
_atom_site_U_iso_or_equiv
_atom_site_adp_type
_atom_site_occupancy
_atom_site_site_symmetry_order
_atom_site_calc_flag
_atom_site_refinement_flags_posn
O4 O 0.72286(5) 0.56880(11) 0.5718(2) 0.0213(3) Uani 1 1 d .
O2 O 0.66334(5) 0.66242(11) 0.0644(2) 0.0230(3) Uani 1 1 d .
O1 O 0.57873(5) 0.57655(13) 0.6817(2) 0.0276(3) Uani 1 1 d .
O3 O 0.80055(5) 0.66476(13) -0.0564(2) 0.0319(4) Uani 1 1 d .
O5 O 0.61901(6) 0.40913(13) 0.8948(3) 0.0358(4) Uani 1 1 d .
H5 H 0.6079 0.4601 0.8282 0.054 Uiso 1 1 calc GR
N14 N 0.64046(5) 0.53990(13) 0.2915(3) 0.0209(4) Uani 1 1 d .
N28 N 0.74192(6) 0.69658(14) 0.3464(2) 0.0204(4) Uani 1 1 d .
N4 N 0.64269(6) 0.67183(13) 0.6591(3) 0.0213(4) Uani 1 1 d .
H4 H 0.6448 0.6674 0.7870 0.026 Uiso 1 1 calc R
N18 N 0.74194(5) 0.55204(14) -0.0131(3) 0.0233(4) Uani 1 1 d .
H18 H 0.7411 0.5417 -0.1402 0.028 Uiso 1 1 calc R
C1 C 0.71611(6) 0.65864(16) 0.4930(3) 0.0194(4) Uani 1 1 d .
C5 C 0.60736(6) 0.62108(16) 0.5791(3) 0.0211(4) Uani 1 1 d .
C19 C 0.77525(7) 0.61669(17) 0.0550(3) 0.0238(4) Uani 1 1 d .
C17 C 0.70754(6) 0.49811(16) 0.1001(3) 0.0212(4) Uani 1 1 d .
H17A H 0.7208 0.4707 0.2232 0.025 Uiso 1 1 calc R
H17B H 0.6963 0.4341 0.0260 0.025 Uiso 1 1 calc R
C16 C 0.66814(6) 0.57402(16) 0.1488(3) 0.0198(4) Uani 1 1 d .
C2 C 0.67786(6) 0.73317(16) 0.5614(3) 0.0199(4) Uani 1 1 d .
H2 H 0.6650 0.7729 0.4467 0.024 Uiso 1 1 calc R
C29 C 0.73804(7) 0.80619(17) 0.2587(3) 0.0250(4) Uani 1 1 d .
H29A H 0.7064 0.8245 0.2412 0.038 Uiso 1 1 calc GR
H29B H 0.7531 0.8068 0.1316 0.038 Uiso 1 1 calc GR
H29C H 0.7521 0.8604 0.3448 0.038 Uiso 1 1 calc GR
C21 C 0.82462(7) 0.67441(17) 0.3440(3) 0.0250(4) Uani 1 1 d .
H21A H 0.8342 0.7324 0.2520 0.030 Uiso 1 1 calc R
H21B H 0.8215 0.7079 0.4749 0.030 Uiso 1 1 calc R
C3 C 0.69707(7) 0.81647(17) 0.7066(3) 0.0243(4) Uani 1 1 d .
H3A H 0.6730 0.8635 0.7555 0.036 Uiso 1 1 calc GR
H3B H 0.7196 0.8617 0.6410 0.036 Uiso 1 1 calc GR
H3C H 0.7109 0.7775 0.8161 0.036 Uiso 1 1 calc GR
C20 C 0.77944(7) 0.62815(17) 0.2786(3) 0.0217(4) Uani 1 1 d .
H20 H 0.7760 0.5536 0.3374 0.026 Uiso 1 1 calc R
C22 C 0.85960(7) 0.58519(17) 0.3511(4) 0.0300(5) Uani 1 1 d .
C8 C 0.52669(7) 0.67493(17) 0.2706(3) 0.0255(5) Uani 1 1 d .
C15 C 0.64248(7) 0.43055(16) 0.3796(3) 0.0254(4) Uani 1 1 d .
H15A H 0.6528 0.3775 0.2820 0.038 Uiso 1 1 calc GR
H15B H 0.6127 0.4095 0.4257 0.038 Uiso 1 1 calc GR
H15C H 0.6633 0.4315 0.4899 0.038 Uiso 1 1 calc GR
C6 C 0.60480(6) 0.61443(16) 0.3553(3) 0.0205(4) Uani 1 1 d .
H6 H 0.6114 0.6889 0.3016 0.025 Uiso 1 1 calc R
C9 C 0.49882(7) 0.70200(19) 0.4266(3) 0.0310(5) Uani 1 1 d .
H9 H 0.4988 0.6582 0.5412 0.037 Uiso 1 1 calc R
C7 C 0.55862(7) 0.57901(17) 0.2799(3) 0.0239(4) Uani 1 1 d .
H7A H 0.5618 0.5467 0.1481 0.029 Uiso 1 1 calc R
H7B H 0.5462 0.5220 0.3674 0.029 Uiso 1 1 calc R
C10 C 0.47098(8) 0.7932(2) 0.4142(4) 0.0376(6) Uani 1 1 d .
H10 H 0.4522 0.8115 0.5211 0.045 Uiso 1 1 calc R
C13 C 0.52559(7) 0.74024(19) 0.1034(4) 0.0320(5) Uani 1 1 d .
H13 H 0.5443 0.7226 -0.0040 0.038 Uiso 1 1 calc R
C27 C 0.86769(8) 0.52998(19) 0.5243(4) 0.0401(6) Uani 1 1 d .
H27 H 0.8521 0.5498 0.6398 0.048 Uiso 1 1 calc R
C11 C 0.47045(8) 0.85721(19) 0.2477(4) 0.0395(6) Uani 1 1 d .
H11 H 0.4515 0.9195 0.2409 0.047 Uiso 1 1 calc R
C12 C 0.49744(8) 0.8307(2) 0.0916(4) 0.0384(6) Uani 1 1 d .
H12 H 0.4968 0.8741 -0.0236 0.046 Uiso 1 1 calc R
C23 C 0.88296(8) 0.55392(19) 0.1837(5) 0.0394(6) Uani 1 1 d .
H23 H 0.8777 0.5914 0.0644 0.047 Uiso 1 1 calc R
C26 C 0.89923(10) 0.4442(2) 0.5281(6) 0.0568(10) Uani 1 1 d .
H26 H 0.9049 0.4062 0.6467 0.068 Uiso 1 1 calc R
C24 C 0.91377(9) 0.4691(2) 0.1888(6) 0.0534(8) Uani 1 1 d .
H24 H 0.9291 0.4486 0.0730 0.064 Uiso 1 1 calc R
C30 C 0.58572(10) 0.3333(2) 0.9420(5) 0.0456(7) Uani 1 1 d .
H30A H 0.5738 0.3007 0.8220 0.068 Uiso 1 1 calc GR
H30B H 0.5616 0.3705 1.0124 0.068 Uiso 1 1 calc GR
H30C H 0.5984 0.2755 1.0246 0.068 Uiso 1 1 calc GR
C25 C 0.92217(9) 0.4147(2) 0.3591(6) 0.0574(9) Uani 1 1 d .
H25 H 0.9435 0.3571 0.3624 0.069 Uiso 1 1 calc R

loop_
_atom_site_aniso_label
_atom_site_aniso_U_11
_atom_site_aniso_U_22
_atom_site_aniso_U_33
_atom_site_aniso_U_23
_atom_site_aniso_U_13
_atom_site_aniso_U_12
O4 0.0247(7) 0.0202(7) 0.0191(7) 0.0019(6) -0.0008(6) 0.0010(5)
O2 0.0257(7) 0.0246(7) 0.0188(7) 0.0008(6) -0.0001(6) 0.0024(5)
O1 0.0237(7) 0.0325(8) 0.0267(8) 0.0038(6) 0.0042(6) -0.0022(6)
O3 0.0301(8) 0.0394(9) 0.0262(8) 0.0009(7) 0.0071(7) -0.0053(7)
O5 0.0365(9) 0.0357(9) 0.0352(10) 0.0045(7) -0.0037(7) -0.0029(7)
N14 0.0209(8) 0.0206(8) 0.0211(8) 0.0005(7) -0.0006(7) 0.0026(6)
N28 0.0208(8) 0.0208(8) 0.0197(8) 0.0008(7) -0.0001(7) 0.0017(6)
N4 0.0221(8) 0.0247(8) 0.0171(8) -0.0002(7) 0.0012(7) 0.0005(7)
N18 0.0222(8) 0.0298(9) 0.0179(8) -0.0029(7) 0.0017(7) 0.0022(7)
C1 0.0191(9) 0.0205(9) 0.0185(9) -0.0025(8) -0.0035(8) -0.0014(7)
C5 0.0201(9) 0.0204(9) 0.0229(10) 0.0007(8) 0.0017(8) 0.0037(8)
C19 0.0214(10) 0.0251(10) 0.0250(11) -0.0009(9) 0.0021(9) 0.0035(8)
C17 0.0199(9) 0.0232(9) 0.0207(10) -0.0016(8) -0.0011(8) 0.0017(7)
C16 0.0196(9) 0.0228(9) 0.0169(9) -0.0024(8) -0.0030(8) 0.0006(8)
C2 0.0218(9) 0.0209(9) 0.0169(9) 0.0001(8) -0.0002(8) 0.0003(7)
C29 0.0293(11) 0.0216(9) 0.0241(10) 0.0015(9) 0.0013(8) -0.0009(8)
C21 0.0229(10) 0.0235(10) 0.0287(11) -0.0011(9) 0.0001(8) -0.0022(8)
C3 0.0269(10) 0.0225(10) 0.0233(10) -0.0030(8) -0.0015(9) -0.0001(8)
C20 0.0200(9) 0.0221(9) 0.0230(10) 0.0007(8) 0.0007(8) 0.0007(8)
C22 0.0186(10) 0.0248(10) 0.0465(14) -0.0006(10) -0.0056(10) -0.0056(8)
C8 0.0177(10) 0.0275(10) 0.0313(11) -0.0049(9) -0.0031(8) -0.0024(8)
C15 0.0249(10) 0.0222(9) 0.0291(11) 0.0021(9) 0.0024(9) 0.0013(8)
C6 0.0197(9) 0.0201(9) 0.0217(10) -0.0014(8) 0.0002(8) 0.0006(8)
C9 0.0242(10) 0.0387(12) 0.0301(11) -0.0055(10) -0.0011(10) 0.0001(9)
C7 0.0214(10) 0.0239(10) 0.0263(11) -0.0036(9) -0.0020(8) -0.0008(8)
C10 0.0257(11) 0.0465(14) 0.0406(13) -0.0139(12) 0.0014(10) 0.0061(10)
C13 0.0211(10) 0.0355(12) 0.0394(14) 0.0037(10) 0.0042(10) 0.0017(9)
C27 0.0369(13) 0.0313(12) 0.0521(16) 0.0023(11) -0.0203(12) -0.0078(10)
C11 0.0258(11) 0.0305(12) 0.0621(18) -0.0019(12) -0.0005(11) 0.0070(9)
C12 0.0251(11) 0.0368(13) 0.0532(15) 0.0104(12) 0.0020(11) 0.0012(9)
C23 0.0243(11) 0.0305(12) 0.0635(17) -0.0007(12) 0.0094(12) -0.0036(9)
C26 0.0493(16) 0.0311(13) 0.090(2) 0.0142(15) -0.0450(18) -0.0136(12)
C24 0.0288(13) 0.0325(13) 0.099(3) -0.0022(16) 0.0104(16) 0.0021(10)
C30 0.0569(17) 0.0330(13) 0.0470(16) -0.0098(12) 0.0110(13) -0.0090(11)
C25 0.0251(12) 0.0339(13) 0.113(3) -0.0058(17) -0.0102(16) 0.0019(10)

loop_
_atom_type_symbol
_atom_type_description
_atom_type_scat_dispersion_real
_atom_type_scat_dispersion_imag
_atom_type_scat_source
C C 0.0181 0.0091 'International Tables Vol C Tables 4.2.6.8 and 6.1.1.4'
H H 0.0000 0.0000 'International Tables Vol C Tables 4.2.6.8 and 6.1.1.4'
N N 0.0311 0.0180 'International Tables Vol C Tables 4.2.6.8 and 6.1.1.4'
O O 0.0492 0.0322 'International Tables Vol C Tables 4.2.6.8 and 6.1.1.4'

loop_
_geom_angle_atom_site_label_1
_geom_angle_atom_site_label_2
_geom_angle_atom_site_label_3
_geom_angle
C30 O5 H5 109.5
C16 N14 C15 123.68(17)
C16 N14 C6 118.15(16)
C15 N14 C6 118.10(16)
C1 N28 C29 124.82(17)
C1 N28 C20 118.47(16)
C29 N28 C20 116.49(16)
C5 N4 H4 115.9
C5 N4 C2 128.28(18)
C2 N4 H4 115.9
C19 N18 H18 116.4
C19 N18 C17 127.15(17)
C17 N18 H18 116.4
O4 C1 N28 122.31(18)
O4 C1 C2 120.85(18)
N28 C1 C2 116.83(17)
O1 C5 N4 121.15(19)
O1 C5 C6 120.68(19)
N4 C5 C6 118.09(18)
O3 C19 N18 121.3(2)
O3 C19 C20 121.7(2)
N18 C19 C20 117.04(18)
N18 C17 H17A 109.0
N18 C17 H17B 109.0
N18 C17 C16 112.90(16)
H17A C17 H17B 107.8
C16 C17 H17A 109.0
C16 C17 H17B 109.0
O2 C16 N14 122.64(17)
O2 C16 C17 120.98(17)
N14 C16 C17 116.35(17)
N4 C2 C1 112.08(16)
N4 C2 H2 109.4
N4 C2 C3 108.29(17)
C1 C2 H2 109.4
C3 C2 C1 108.08(16)
C3 C2 H2 109.4
N28 C29 H29A 109.5
N28 C29 H29B 109.5
N28 C29 H29C 109.5
H29A C29 H29B 109.5
H29A C29 H29C 109.5
H29B C29 H29C 109.5
H21A C21 H21B 108.1
C20 C21 H21A 109.5
C20 C21 H21B 109.5
C22 C21 H21A 109.5
C22 C21 H21B 109.5
C22 C21 C20 110.86(17)
C2 C3 H3A 109.5
C2 C3 H3B 109.5
C2 C3 H3C 109.5
H3A C3 H3B 109.5
H3A C3 H3C 109.5
H3B C3 H3C 109.5
N28 C20 C19 107.58(16)
N28 C20 C21 111.85(16)
N28 C20 H20 108.0
C19 C20 H20 108.0
C21 C20 C19 113.27(18)
C21 C20 H20 108.0
C27 C22 C21 119.9(2)
C27 C22 C23 118.9(2)
C23 C22 C21 121.2(2)
C9 C8 C7 121.9(2)
C9 C8 C13 118.6(2)
C13 C8 C7 119.4(2)
N14 C15 H15A 109.5
N14 C15 H15B 109.5
N14 C15 H15C 109.5
H15A C15 H15B 109.5
H15A C15 H15C 109.5
H15B C15 H15C 109.5
N14 C6 C5 107.04(16)
N14 C6 H6 108.0
N14 C6 C7 112.33(16)
C5 C6 H6 108.0
C5 C6 C7 113.24(17)
C7 C6 H6 108.0
C8 C9 H9 120.0
C10 C9 C8 120.0(2)
C10 C9 H9 120.0
C8 C7 C6 111.42(17)
C8 C7 H7A 109.3
C8 C7 H7B 109.3
C6 C7 H7A 109.3
C6 C7 H7B 109.3
H7A C7 H7B 108.0
C9 C10 H10 119.7
C11 C10 C9 120.5(2)
C11 C10 H10 119.7
C8 C13 H13 119.5
C12 C13 C8 121.0(2)
C12 C13 H13 119.5
C22 C27 H27 120.2
C22 C27 C26 119.6(3)
C26 C27 H27 120.2
C10 C11 H11 120.0
C12 C11 C10 120.1(2)
C12 C11 H11 120.0
C13 C12 H12 120.1
C11 C12 C13 119.7(2)
C11 C12 H12 120.1
C22 C23 H23 119.4
C24 C23 C22 121.1(3)
C24 C23 H23 119.4
C27 C26 H26 119.8
C25 C26 C27 120.4(3)
C25 C26 H26 119.8
C23 C24 H24 119.8
C25 C24 C23 120.4(3)
C25 C24 H24 119.8
O5 C30 H30A 109.5
O5 C30 H30B 109.5
O5 C30 H30C 109.5
H30A C30 H30B 109.5
H30A C30 H30C 109.5
H30B C30 H30C 109.5
C26 C25 H25 120.2
C24 C25 C26 119.6(3)
C24 C25 H25 120.2

loop_
_geom_bond_atom_site_label_1
_geom_bond_atom_site_label_2
_geom_bond_distance
O4 C1 1.238(2)
O2 C16 1.232(2)
O1 C5 1.235(2)
O3 C19 1.225(3)
O5 H5 0.8400
O5 C30 1.398(3)
N14 C16 1.347(3)
N14 C15 1.465(3)
N14 C6 1.469(2)
N28 C1 1.349(3)
N28 C29 1.470(3)
N28 C20 1.474(2)
N4 H4 0.8800
N4 C5 1.343(3)
N4 C2 1.455(3)
N18 H18 0.8800
N18 C19 1.354(3)
N18 C17 1.447(3)
C1 C2 1.535(3)
C5 C6 1.537(3)
C19 C20 1.543(3)
C17 H17A 0.9900
C17 H17B 0.9900
C17 C16 1.536(3)
C2 H2 1.0000
C2 C3 1.534(3)
C29 H29A 0.9800
C29 H29B 0.9800
C29 H29C 0.9800
C21 H21A 0.9900
C21 H21B 0.9900
C21 C20 1.533(3)
C21 C22 1.511(3)
C3 H3A 0.9800
C3 H3B 0.9800
C3 H3C 0.9800
C20 H20 1.0000
C22 C27 1.386(4)
C22 C23 1.396(4)
C8 C9 1.395(3)
C8 C7 1.512(3)
C8 C13 1.395(3)
C15 H15A 0.9800
C15 H15B 0.9800
C15 H15C 0.9800
C6 H6 1.0000
C6 C7 1.538(3)
C9 H9 0.9500
C9 C10 1.392(3)
C7 H7A 0.9900
C7 H7B 0.9900
C10 H10 0.9500
C10 C11 1.383(4)
C13 H13 0.9500
C13 C12 1.391(3)
C27 H27 0.9500
C27 C26 1.410(4)
C11 H11 0.9500
C11 C12 1.379(4)
C12 H12 0.9500
C23 H23 0.9500
C23 C24 1.387(4)
C26 H26 0.9500
C26 C25 1.393(5)
C24 H24 0.9500
C24 C25 1.365(5)
C30 H30A 0.9800
C30 H30B 0.9800
C30 H30C 0.9800
C25 H25 0.9500

loop_
_geom_torsion_atom_site_label_1
_geom_torsion_atom_site_label_2
_geom_torsion_atom_site_label_3
_geom_torsion_atom_site_label_4
_geom_torsion
O4 C1 C2 N4 -23.4(3)
O4 C1 C2 C3 95.9(2)
O1 C5 C6 N14 -107.9(2)
O1 C5 C6 C7 16.5(3)
O3 C19 C20 N28 107.0(2)
O3 C19 C20 C21 -17.1(3)
N14 C6 C7 C8 -156.08(18)
N28 C1 C2 N4 157.46(17)
N28 C1 C2 C3 -83.3(2)
N4 C5 C6 N14 68.9(2)
N4 C5 C6 C7 -166.79(17)
N18 C19 C20 N28 -72.1(2)
N18 C19 C20 C21 163.72(17)
N18 C17 C16 O2 13.9(3)
N18 C17 C16 N14 -164.14(17)
C1 N28 C20 C19 128.14(18)
C1 N28 C20 C21 -106.9(2)
C5 N4 C2 C1 -86.6(2)
C5 N4 C2 C3 154.23(18)
C5 C6 C7 C8 82.5(2)
C19 N18 C17 C16 82.6(2)
C17 N18 C19 O3 -174.42(19)
C17 N18 C19 C20 4.8(3)
C16 N14 C6 C5 -129.69(19)
C16 N14 C6 C7 105.4(2)
C2 N4 C5 O1 -176.23(18)
C2 N4 C5 C6 7.0(3)
C29 N28 C1 O4 -174.45(18)
C29 N28 C1 C2 4.7(3)
C29 N28 C20 C19 -57.0(2)
C29 N28 C20 C21 68.0(2)
C21 C22 C27 C26 177.7(2)
C21 C22 C23 C24 -177.4(2)
C20 N28 C1 O4 -0.1(3)
C20 N28 C1 C2 179.06(16)
C20 C21 C22 C27 -93.4(2)
C20 C21 C22 C23 84.1(2)
C22 C21 C20 N28 156.10(19)
C22 C21 C20 C19 -82.1(2)
C22 C27 C26 C25 -0.1(4)
C22 C23 C24 C25 -0.6(4)
C8 C9 C10 C11 0.4(4)
C8 C13 C12 C11 0.6(4)
C15 N14 C16 O2 173.17(18)
C15 N14 C16 C17 -8.8(3)
C15 N14 C6 C5 53.4(2)
C15 N14 C6 C7 -71.5(2)
C6 N14 C16 O2 -3.5(3)
C6 N14 C16 C17 174.47(16)
C9 C8 C7 C6 -91.5(2)
C9 C8 C13 C12 0.1(3)
C9 C10 C11 C12 0.4(4)
C7 C8 C9 C10 177.9(2)
C7 C8 C13 C12 -178.4(2)
C10 C11 C12 C13 -0.8(4)
C13 C8 C9 C10 -0.6(3)
C13 C8 C7 C6 87.0(2)
C27 C22 C23 C24 0.1(3)
C27 C26 C25 C24 -0.4(4)
C23 C22 C27 C26 0.2(3)
C23 C24 C25 C26 0.7(4)
